data_1513390
loop_
_publ_author_name
'Zhang, Shiqian'
'Qiao, Xiaolan'
'Chen, Ying'
'Wang, Yuanyuan'
'Edkins, Robert M.'
'Liu, Zhiqiang'
'Li, Hongxiang'
'Fang, Qi'

_publ_section_title
;
 Synthesis, Structure, and Opto-electronic Properties of Regioisomeric
 Pyrene-Thienoacenes.
;
_journal_issue 2
_journal_name_full 'Organic letters'
_journal_page_first 342
_journal_page_last 345
_journal_paper_doi 10.1021/ol402971n
_journal_volume 16
_journal_year 2014
_chemical_formula_moiety 'C22 H12 S'
_chemical_formula_sum 'C22 H12 S'
_chemical_formula_weight 308.39
_chemical_name_systematic
;
 ?
;
_space_group_IT_number 19
_symmetry_cell_setting orthorhombic
_symmetry_space_group_name_Hall 'P 2ac 2ab'
_symmetry_space_group_name_H-M 'P 21 21 21'
_atom_sites_solution_hydrogens geom
_atom_sites_solution_primary direct
_atom_sites_solution_secondary difmap
_audit_creation_method SHELXL-97
_cell_angle_alpha 90.00
_cell_angle_beta 90.00
_cell_angle_gamma 90.00
_cell_formula_units_Z 4
_cell_length_a 4.3991(3)
_cell_length_b 15.0875(12)
_cell_length_c 21.4552(15)
_cell_measurement_reflns_used 2107
_cell_measurement_temperature 296(2)
_cell_measurement_theta_max 24.96
_cell_measurement_theta_min 2.33
_cell_volume 1424.01(18)
_computing_cell_refinement 'Bruker SAINT'
_computing_data_collection 'Bruker APEX2'
_computing_data_reduction 'Bruker SAINT'
_computing_molecular_graphics 'Bruker SHELXTL'
_computing_publication_material 'Bruker SHELXTL'
_computing_structure_refinement 'SHELXL-97 (Sheldrick, 2008)'
_computing_structure_solution 'SHELXS-97 (Sheldrick, 2008)'
_diffrn_ambient_temperature 296(2)
_diffrn_measured_fraction_theta_full 0.991
_diffrn_measured_fraction_theta_max 0.991
_diffrn_measurement_device_type 'Bruker APEX-II CCD'
_diffrn_measurement_method '\f and \w scans'
_diffrn_radiation_monochromator graphite
_diffrn_radiation_source 'fine-focus sealed tube'
_diffrn_radiation_type MoK\a
_diffrn_radiation_wavelength 0.71073
_diffrn_reflns_av_R_equivalents 0.0545
_diffrn_reflns_av_sigmaI/netI 0.0490
_diffrn_reflns_limit_h_max 5
_diffrn_reflns_limit_h_min -5
_diffrn_reflns_limit_k_max 18
_diffrn_reflns_limit_k_min -18
_diffrn_reflns_limit_l_max 26
_diffrn_reflns_limit_l_min -25
_diffrn_reflns_number 9241
_diffrn_reflns_theta_full 26.36
_diffrn_reflns_theta_max 26.36
_diffrn_reflns_theta_min 1.65
_exptl_absorpt_coefficient_mu 0.223
_exptl_absorpt_correction_T_max 0.9978
_exptl_absorpt_correction_T_min 0.9362
_exptl_absorpt_correction_type multi-scan
_exptl_absorpt_process_details 'APEX2 Software Suite (Bruker,2009)'
_exptl_crystal_colour yellow
_exptl_crystal_density_diffrn 1.439
_exptl_crystal_density_method 'not measured'
_exptl_crystal_description plate
_exptl_crystal_F_000 640
_exptl_crystal_size_max 0.30
_exptl_crystal_size_mid 0.04
_exptl_crystal_size_min 0.01
_refine_diff_density_max 0.225
_refine_diff_density_min -0.220
_refine_diff_density_rms 0.053
_refine_ls_abs_structure_details 'Flack H D (1983), Acta Cryst. A39, 876-881'
_refine_ls_abs_structure_Flack 0.0(2)
_refine_ls_extinction_method none
_refine_ls_goodness_of_fit_ref 1.301
_refine_ls_hydrogen_treatment constr
_refine_ls_matrix_type full
_refine_ls_number_parameters 208
_refine_ls_number_reflns 1729
_refine_ls_number_restraints 0
_refine_ls_restrained_S_all 1.301
_refine_ls_R_factor_all 0.0907
_refine_ls_R_factor_gt 0.0562
_refine_ls_shift/su_max 0.000
_refine_ls_shift/su_mean 0.000
_refine_ls_structure_factor_coef Fsqd
_refine_ls_weighting_details 'calc w=1/[\s^2^(Fo^2^)+(0.0591P)^2^+0.0000P] where P=(Fo^2^+2Fc^2^)/3'
_refine_ls_weighting_scheme calc
_refine_ls_wR_factor_gt 0.1227
_refine_ls_wR_factor_ref 0.1394
_reflns_number_gt 1199
_reflns_number_total 1729
_reflns_threshold_expression >2sigma(I)
_cod_data_source_file ol402971n_si_002.cif
_cod_data_source_block liuzq0914_0m
_cod_depositor_comments
;
The following automatic conversions were performed:

'_symmetry_cell_setting' value 'Orthorhombic' changed to
'orthorhombic' according to
/usr/data/users/saulius/automatic-downloads/current/ACS/lib/dictionaries/cif_core.dic
dictionary named 'cif_core.dic' version 2.4.2 from 2011-04-26.

Automatic conversion script
Id: cif_fix_values 2281 2013-09-26 08:29:07Z andrius 
;
_cod_original_sg_symbol_H-M 'P2(1)2(1)2(1) '
_cod_database_code 1513390

loop_
_symmetry_equiv_pos_as_xyz
'x, y, z'
'x+1/2, -y+1/2, -z'
'-x, y+1/2, -z+1/2'
'-x+1/2, -y, z+1/2'

loop_
_atom_site_label
_atom_site_type_symbol
_atom_site_fract_x
_atom_site_fract_y
_atom_site_fract_z
_atom_site_U_iso_or_equiv
_atom_site_adp_type
_atom_site_occupancy
_atom_site_symmetry_multiplicity
_atom_site_calc_flag
_atom_site_refinement_flags
S1 S 0.6913(3) 0.75013(8) 0.86597(5) 0.0607(4) Uani 1 1 d .
C1 C 0.1144(13) 0.9694(3) 0.9439(2) 0.0666(15) Uani 1 1 d .
H1 H -0.0088 1.0133 0.9608 0.080 Uiso 1 1 calc R
C2 C 0.1948(12) 0.9730(3) 0.8815(2) 0.0565(12) Uani 1 1 d .
H2 H 0.1246 1.0198 0.8573 0.068 Uiso 1 1 calc R
C3 C 0.3780(10) 0.9085(3) 0.85401(18) 0.0442(10) Uani 1 1 d .
C4 C 0.4727(10) 0.9160(3) 0.78745(17) 0.0422(10) Uani 1 1 d .
C5 C 0.6719(10) 0.8551(2) 0.75857(17) 0.0369(9) Uani 1 1 d .
C6 C 0.7713(10) 0.8693(2) 0.69568(17) 0.0399(10) Uani 1 1 d .
C7 C 0.9715(10) 0.8090(3) 0.66536(17) 0.0418(10) Uani 1 1 d .
C8 C 1.0770(10) 0.7328(3) 0.69757(18) 0.0436(10) Uani 1 1 d .
C9 C 1.2681(11) 0.6743(3) 0.66689(19) 0.0545(12) Uani 1 1 d .
H9 H 1.3379 0.6243 0.6878 0.065 Uiso 1 1 calc R
C10 C 1.3585(12) 0.6886(3) 0.6054(2) 0.0634(14) Uani 1 1 d .
H10 H 1.4852 0.6483 0.5853 0.076 Uiso 1 1 calc R
C11 C 0.2163(13) 0.9010(3) 0.9810(2) 0.0640(14) Uani 1 1 d .
H11 H 0.1645 0.8987 1.0230 0.077 Uiso 1 1 calc R
C12 C 0.3958(12) 0.8361(3) 0.9550(2) 0.0574(13) Uani 1 1 d .
H12 H 0.4666 0.7900 0.9798 0.069 Uiso 1 1 calc R
C13 C 0.4734(11) 0.8384(3) 0.89186(19) 0.0464(11) Uani 1 1 d .
C14 C 0.7914(10) 0.7771(2) 0.78964(16) 0.0420(10) Uani 1 1 d .
C15 C 0.3678(11) 0.9879(3) 0.7520(2) 0.0511(12) Uani 1 1 d .
H15 H 0.2288 1.0271 0.7696 0.061 Uiso 1 1 calc R
C16 C 0.4660(12) 1.0022(3) 0.69155(19) 0.0517(12) Uani 1 1 d .
H16 H 0.3942 1.0512 0.6697 0.062 Uiso 1 1 calc R
C17 C 0.6674(11) 0.9455(3) 0.66299(19) 0.0461(10) Uani 1 1 d .
C18 C 1.0662(11) 0.8241(3) 0.60291(19) 0.0495(11) Uani 1 1 d .
C19 C 0.9624(12) 0.9019(3) 0.57169(19) 0.0580(13) Uani 1 1 d .
H19 H 1.0236 0.9127 0.5309 0.070 Uiso 1 1 calc R
C20 C 0.7771(12) 0.9599(3) 0.6005(2) 0.0564(13) Uani 1 1 d .
H20 H 0.7178 1.0109 0.5794 0.068 Uiso 1 1 calc R
C21 C 1.2574(11) 0.7633(3) 0.5748(2) 0.0597(13) Uani 1 1 d .
H21 H 1.3197 0.7731 0.5339 0.072 Uiso 1 1 calc R
C22 C 0.9813(10) 0.7198(3) 0.76057(18) 0.0463(11) Uani 1 1 d .
H22 H 1.0514 0.6705 0.7822 0.056 Uiso 1 1 calc R

loop_
_atom_site_aniso_label
_atom_site_aniso_U_11
_atom_site_aniso_U_22
_atom_site_aniso_U_33
_atom_site_aniso_U_23
_atom_site_aniso_U_13
_atom_site_aniso_U_12
S1 0.0734(8) 0.0528(7) 0.0559(7) 0.0083(6) 0.0046(6) 0.0103(8)
C1 0.064(4) 0.062(3) 0.074(3) -0.009(3) 0.009(3) 0.005(3)
C2 0.054(3) 0.053(3) 0.062(3) -0.002(2) -0.001(2) 0.003(3)
C3 0.037(3) 0.042(2) 0.053(3) -0.0067(19) -0.002(2) -0.0078(19)
C4 0.039(3) 0.034(2) 0.054(3) -0.0049(18) -0.009(2) -0.0026(19)
C5 0.032(2) 0.033(2) 0.045(2) 0.0014(16) -0.0073(19) -0.0079(18)
C6 0.034(3) 0.040(2) 0.046(2) -0.0010(17) -0.0106(19) -0.0062(19)
C7 0.037(3) 0.043(3) 0.044(2) -0.0008(19) -0.0062(19) -0.008(2)
C8 0.040(3) 0.042(3) 0.050(2) -0.001(2) -0.0048(18) -0.003(2)
C9 0.049(3) 0.052(3) 0.062(3) -0.004(2) -0.010(2) -0.002(2)
C10 0.054(3) 0.065(3) 0.071(3) -0.014(3) -0.002(3) 0.007(3)
C11 0.066(4) 0.066(3) 0.061(3) -0.007(2) 0.010(3) 0.000(3)
C12 0.057(3) 0.057(3) 0.059(3) 0.008(2) -0.002(2) -0.002(3)
C13 0.044(3) 0.042(2) 0.053(2) -0.002(2) 0.000(2) -0.005(2)
C14 0.045(3) 0.038(2) 0.044(2) 0.0003(17) -0.005(2) -0.006(2)
C15 0.049(3) 0.036(2) 0.069(3) -0.003(2) -0.013(3) 0.008(2)
C16 0.055(3) 0.042(3) 0.058(3) 0.004(2) -0.015(2) 0.005(2)
C17 0.048(3) 0.039(2) 0.052(2) 0.0050(19) -0.016(2) -0.004(2)
C18 0.044(3) 0.060(3) 0.044(2) -0.003(2) -0.006(2) -0.005(2)
C19 0.059(3) 0.070(3) 0.045(3) 0.010(2) -0.010(2) -0.004(3)
C20 0.060(3) 0.055(3) 0.055(3) 0.009(2) -0.016(3) -0.003(3)
C21 0.051(3) 0.071(3) 0.056(3) -0.008(2) -0.001(2) -0.008(3)
C22 0.047(3) 0.038(3) 0.054(3) 0.0043(19) -0.011(2) -0.004(2)

loop_
_atom_type_symbol
_atom_type_description
_atom_type_scat_dispersion_real
_atom_type_scat_dispersion_imag
_atom_type_scat_source
C C 0.0033 0.0016 'International Tables Vol C Tables 4.2.6.8 and 6.1.1.4'
H H 0.0000 0.0000 'International Tables Vol C Tables 4.2.6.8 and 6.1.1.4'
S S 0.1246 0.1234 'International Tables Vol C Tables 4.2.6.8 and 6.1.1.4'

loop_
_geom_angle_atom_site_label_1
_geom_angle_atom_site_label_2
_geom_angle_atom_site_label_3
_geom_angle
C13 S1 C14 105.1(2)
C11 C1 C2 120.3(5)
C11 C1 H1 119.9
C2 C1 H1 119.9
C1 C2 C3 121.9(4)
C1 C2 H2 119.0
C3 C2 H2 119.0
C2 C3 C13 117.1(4)
C2 C3 C4 120.9(4)
C13 C3 C4 122.0(4)
C15 C4 C5 118.0(4)
C15 C4 C3 119.1(4)
C5 C4 C3 122.9(4)
C4 C5 C6 120.3(3)
C4 C5 C14 123.4(4)
C6 C5 C14 116.3(4)
C17 C6 C7 119.4(4)
C17 C6 C5 119.1(4)
C7 C6 C5 121.5(3)
C8 C7 C18 119.6(4)
C8 C7 C6 119.8(3)
C18 C7 C6 120.6(4)
C9 C8 C7 118.9(4)
C9 C8 C22 122.7(4)
C7 C8 C22 118.4(4)
C8 C9 C10 121.6(4)
C8 C9 H9 119.2
C10 C9 H9 119.2
C21 C10 C9 119.0(5)
C21 C10 H10 120.5
C9 C10 H10 120.5
C12 C11 C1 119.0(4)
C12 C11 H11 120.5
C1 C11 H11 120.5
C11 C12 C13 121.0(4)
C11 C12 H12 119.5
C13 C12 H12 119.5
C12 C13 C3 120.6(4)
C12 C13 S1 115.3(3)
C3 C13 S1 124.1(3)
C22 C14 C5 122.0(4)
C22 C14 S1 116.0(3)
C5 C14 S1 122.0(3)
C16 C15 C4 121.7(4)
C16 C15 H15 119.2
C4 C15 H15 119.2
C17 C16 C15 121.5(4)
C17 C16 H16 119.3
C15 C16 H16 119.3
C16 C17 C6 119.3(4)
C16 C17 C20 122.4(4)
C6 C17 C20 118.3(4)
C21 C18 C7 118.8(4)
C21 C18 C19 122.4(4)
C7 C18 C19 118.8(4)
C20 C19 C18 120.9(4)
C20 C19 H19 119.6
C18 C19 H19 119.6
C19 C20 C17 122.1(4)
C19 C20 H20 118.9
C17 C20 H20 118.9
C10 C21 C18 122.1(4)
C10 C21 H21 119.0
C18 C21 H21 119.0
C14 C22 C8 122.0(4)
C14 C22 H22 119.0
C8 C22 H22 119.0

loop_
_geom_bond_atom_site_label_1
_geom_bond_atom_site_label_2
_geom_bond_distance
S1 C13 1.733(4)
S1 C14 1.744(4)
C1 C11 1.378(6)
C1 C2 1.385(6)
C1 H1 0.9300
C2 C3 1.395(6)
C2 H2 0.9300
C3 C13 1.397(5)
C3 C4 1.492(5)
C4 C15 1.403(5)
C4 C5 1.413(5)
C5 C6 1.434(5)
C5 C14 1.451(5)
C6 C17 1.421(5)
C6 C7 1.424(5)
C7 C8 1.419(5)
C7 C18 1.422(5)
C8 C9 1.385(6)
C8 C22 1.429(5)
C9 C10 1.395(6)
C9 H9 0.9300
C10 C21 1.378(6)
C10 H10 0.9300
C11 C12 1.376(6)
C11 H11 0.9300
C12 C13 1.397(5)
C12 H12 0.9300
C14 C22 1.355(5)
C15 C16 1.384(6)
C15 H15 0.9300
C16 C17 1.375(6)
C16 H16 0.9300
C17 C20 1.442(6)
C18 C21 1.384(6)
C18 C19 1.426(6)
C19 C20 1.346(6)
C19 H19 0.9300
C20 H20 0.9300
C21 H21 0.9300
C22 H22 0.9300
